data_8105596
loop_
_publ_author_name
'Youzhu, Yu'
'Nana, Liu'
'Weiyun, Shi'
'Yuhua, Guo'
'Dongxu, Wu'

_publ_section_title
;
 Crystal structure of diaqua-bis(\m2-6-chloropyridin-2-olato-\k3
 N,O:O)-tetrakis(chloropyridin-2-olato-\k1 O)-bis(penanthroline-\k2
 N,N&#x2032;)diterbium(III), C54H38Cl6Tb2N10O8
;
_journal_issue 2
_journal_name_full 'Zeitschrift f\"ur Kristallographie - New Crystal Structures'
_journal_page_first 221
_journal_page_last 222
_journal_paper_doi 10.1515/ncrs-2018-0258
_journal_volume 234
_journal_year 2019
_chemical_formula_sum 'C54 H38 Cl6 N10 O8 Tb2'
_chemical_formula_weight 1485.48
_space_group_crystal_system triclinic
_space_group_IT_number 2
_space_group_name_Hall '-P 1'
_space_group_name_H-M_alt 'P -1'
_atom_sites_solution_hydrogens mixed
_audit_creation_method SHELXL-2014/7
_cell_angle_alpha 115.371(3)
_cell_angle_beta 103.452(3)
_cell_angle_gamma 107.883(3)
_cell_formula_units_Z 1
_cell_length_a 12.0062(8)
_cell_length_b 12.0072(8)
_cell_length_c 12.2324(8)
_cell_measurement_reflns_used 9978
_cell_measurement_temperature 296(2)
_cell_measurement_theta_max 28.44
_cell_measurement_theta_min 2.88
_cell_volume 1373.64(18)
_computing_cell_refinement 'Bruker SAINT [12]'
_computing_data_collection 'Bruker APEX2 [11]'
_computing_data_reduction 'Bruker SAINT [12]'
_computing_molecular_graphics 'SHELXL-2013 [14]'
_computing_publication_material 'SHELXL-2013 [14]'
_computing_structure_refinement 'SHELXL-2013 [13]'
_computing_structure_solution 'SHELXS-2013 [13]'
_diffrn_ambient_temperature 296(2)
_diffrn_measured_fraction_theta_full 0.998
_diffrn_measured_fraction_theta_max 0.987
_diffrn_measurement_device_type 'Bruker APEX-II CCD'
_diffrn_measurement_method '\f and \w scans'
_diffrn_radiation_type MoK\a
_diffrn_radiation_wavelength 0.71073
_diffrn_reflns_av_R_equivalents 0.0177
_diffrn_reflns_av_unetI/netI 0.0238
_diffrn_reflns_Laue_measured_fraction_full 0.998
_diffrn_reflns_Laue_measured_fraction_max 0.987
_diffrn_reflns_limit_h_max 15
_diffrn_reflns_limit_h_min -16
_diffrn_reflns_limit_k_max 16
_diffrn_reflns_limit_k_min -15
_diffrn_reflns_limit_l_max 16
_diffrn_reflns_limit_l_min -16
_diffrn_reflns_number 15817
_diffrn_reflns_point_group_measured_fraction_full 0.998
_diffrn_reflns_point_group_measured_fraction_max 0.987
_diffrn_reflns_theta_full 25.242
_diffrn_reflns_theta_max 28.444
_diffrn_reflns_theta_min 1.968
_exptl_absorpt_coefficient_mu 2.910
_exptl_absorpt_correction_type none
_exptl_crystal_colour colourless
_exptl_crystal_density_diffrn 1.796
_exptl_crystal_description block
_exptl_crystal_F_000 728
_exptl_crystal_size_max 0.200
_exptl_crystal_size_mid 0.200
_exptl_crystal_size_min 0.200
_refine_diff_density_max 0.850
_refine_diff_density_min -1.173
_refine_diff_density_rms 0.284
_refine_ls_extinction_coef .
_refine_ls_extinction_method none
_refine_ls_goodness_of_fit_ref 1.140
_refine_ls_hydrogen_treatment mixed
_refine_ls_matrix_type full
_refine_ls_number_parameters 369
_refine_ls_number_reflns 6820
_refine_ls_number_restraints 3
_refine_ls_restrained_S_all 1.140
_refine_ls_R_factor_all 0.0297
_refine_ls_R_factor_gt 0.0237
_refine_ls_shift/su_max 0.002
_refine_ls_shift/su_mean 0.000
_refine_ls_structure_factor_coef Fsqd
_refine_ls_weighting_details 'w=1/[\s^2^(Fo^2^)+(0.0726P)^2^] where P=(Fo^2^+2Fc^2^)/3'
_refine_ls_weighting_scheme calc
_refine_ls_wR_factor_gt 0.0714
_refine_ls_wR_factor_ref 0.1020
_reflns_Friedel_coverage 0.000
_reflns_Friedel_fraction_full .
_reflns_Friedel_fraction_max .
_reflns_number_gt 6354
_reflns_number_total 6820
_reflns_threshold_expression 'I > 2\s(I)'
_cod_data_source_file suppl_ncrs-2018-0258_suppl.cif
_cod_data_source_block 1
_cod_original_cell_volume 1373.64(16)
_cod_database_code 8105596
_shelx_shelxl_version_number 2014/7
_shelx_space_group_comment
; 
The symmetry employed for this shelxl refinement is uniquely defined 
by the following loop, which should always be used as a source of 
symmetry information in preference to the above space-group names. 
They are only intended as comments.  
;
_shelx_estimated_absorpt_t_min 0.594
_shelx_estimated_absorpt_t_max 0.594

loop_
_space_group_symop_operation_xyz
'x, y, z'
'-x, -y, -z'

loop_
_atom_site_label
_atom_site_type_symbol
_atom_site_fract_x
_atom_site_fract_y
_atom_site_fract_z
_atom_site_U_iso_or_equiv
_atom_site_adp_type
_atom_site_occupancy
_atom_site_site_symmetry_order
_atom_site_calc_flag
_atom_site_refinement_flags_posn
_atom_site_refinement_flags_adp
_atom_site_refinement_flags_occupancy
_atom_site_disorder_assembly
_atom_site_disorder_group
Tb1 Tb 0.09568(2) 0.64189(2) 0.19172(2) 0.02562(7) Uani 1 1 d . . . . .
Cl3 Cl 0.35375(10) 1.05587(10) 0.28026(11) 0.0506(2) Uani 1 1 d . . . . .
N2 N 0.2154(3) 0.8795(3) 0.4109(3) 0.0324(6) Uani 1 1 d . . . . .
N5 N 0.1500(3) 0.8150(3) 0.1085(3) 0.0308(6) Uani 1 1 d . . . . .
N1 N -0.0229(3) 0.7934(3) 0.2328(3) 0.0320(6) Uani 1 1 d . . . . .
N4 N -0.2603(3) 0.3550(3) 0.1109(3) 0.0373(6) Uani 1 1 d . . . . .
C12 C 0.0432(3) 0.9276(3) 0.3358(3) 0.0311(6) Uani 1 1 d . . . . .
N3 N 0.3557(3) 0.5330(4) 0.2435(4) 0.0397(7) Uani 1 1 d . . . . .
C1 C -0.1419(4) 0.7485(5) 0.1493(4) 0.0424(9) Uani 1 1 d . . . . .
H1 H -0.1876 0.6560 0.0783 0.051 Uiso 1 1 calc R U . . .
C18 C 0.4201(4) 0.4595(4) 0.2315(5) 0.0453(10) Uani 1 1 d . . . . .
C7 C 0.2422(4) 1.1134(4) 0.5361(4) 0.0400(8) Uani 1 1 d . . . . .
C13 C 0.0475(4) 0.7183(4) -0.0095(4) 0.0336(7) Uani 1 1 d . . . . .
C10 C 0.3322(4) 0.9230(4) 0.4994(4) 0.0419(8) Uani 1 1 d . . . . .
H10 H 0.3633 0.8588 0.4886 0.050 Uiso 1 1 calc R U . . .
C11 C 0.1705(3) 0.9740(3) 0.4290(3) 0.0317(7) Uani 1 1 d . . . . .
C26 C -0.1536(4) 0.4483(4) 0.2263(4) 0.0363(7) Uani 1 1 d . . . . .
C17 C 0.2165(4) 0.9377(4) 0.1287(4) 0.0389(8) Uani 1 1 d . . . . .
C22 C 0.2898(4) 0.5362(4) 0.3192(4) 0.0391(8) Uani 1 1 d . . . . .
C2 C -0.2019(4) 0.8331(5) 0.1628(5) 0.0503(10) Uani 1 1 d . . . . .
H2 H -0.2860 0.7974 0.1025 0.060 Uiso 1 1 calc R U . . .
C23 C -0.3479(4) 0.2549(4) 0.1092(4) 0.0427(9) Uani 1 1 d . . . . .
C5 C 0.0673(5) 1.1621(4) 0.4659(5) 0.0502(10) Uani 1 1 d . . . . .
H5 H 0.0335 1.2244 0.4786 0.060 Uiso 1 1 calc R U . . .
C4 C -0.0091(4) 1.0211(4) 0.3559(4) 0.0390(8) Uani 1 1 d . . . . .
C9 C 0.4097(4) 1.0586(4) 0.6064(4) 0.0499(10) Uani 1 1 d . . . . .
H9 H 0.4912 1.0847 0.6651 0.060 Uiso 1 1 calc R U . . .
C6 C 0.1868(5) 1.2059(4) 0.5508(5) 0.0503(10) Uani 1 1 d . . . . .
H6 H 0.2349 1.2986 0.6210 0.060 Uiso 1 1 calc R U . . .
C27 C -0.1398(5) 0.4380(5) 0.3385(5) 0.0525(10) Uani 1 1 d . . . . .
H27 H -0.0672 0.5044 0.4189 0.063 Uiso 1 1 calc R U . . .
C24 C -0.3418(5) 0.2347(5) 0.2123(5) 0.0566(12) Uani 1 1 d . . . . .
H24 H -0.4074 0.1608 0.2031 0.068 Uiso 1 1 calc R U . . .
C8 C 0.3652(4) 1.1529(4) 0.6244(4) 0.0497(10) Uani 1 1 d . . . . .
H8 H 0.4166 1.2446 0.6960 0.060 Uiso 1 1 calc R U . . .
C3 C -0.1353(4) 0.9692(5) 0.2659(5) 0.0480(10) Uani 1 1 d . . . . .
H3 H -0.1738 1.0273 0.2761 0.058 Uiso 1 1 calc R U . . .
C25 C -0.2338(6) 0.3296(5) 0.3289(5) 0.0592(12) Uani 1 1 d . . . . .
H25 H -0.2237 0.3211 0.4021 0.071 Uiso 1 1 calc R U . . .
C21 C 0.2932(5) 0.4642(5) 0.3852(5) 0.0531(10) Uani 1 1 d . . . . .
H21 H 0.2508 0.4685 0.4405 0.064 Uiso 1 1 calc R U . . .
C14 C 0.0100(5) 0.7483(5) -0.1050(5) 0.0591(13) Uani 1 1 d . . . . .
H14 H -0.0609 0.6810 -0.1866 0.071 Uiso 1 1 calc R U . . .
C19 C 0.4260(5) 0.3838(5) 0.2881(6) 0.0595(12) Uani 1 1 d . . . . .
H19 H 0.4717 0.3328 0.2743 0.071 Uiso 1 1 calc R U . . .
C20 C 0.3600(6) 0.3876(6) 0.3669(6) 0.0652(14) Uani 1 1 d . . . . .
H20 H 0.3605 0.3380 0.4080 0.078 Uiso 1 1 calc R U . . .
C16 C 0.1869(6) 0.9776(5) 0.0415(6) 0.0683(16) Uani 1 1 d . . . . .
H16 H 0.2364 1.0658 0.0608 0.082 Uiso 1 1 calc R U . . .
C15 C 0.0785(7) 0.8781(6) -0.0777(7) 0.087(2) Uani 1 1 d . . . . .
H15 H 0.0520 0.9003 -0.1400 0.104 Uiso 1 1 calc R U . . .
Cl1 Cl 0.50333(12) 0.46459(13) 0.13293(14) 0.0630(3) Uani 1 1 d . . . . .
Cl2 Cl -0.48563(12) 0.13917(13) -0.04380(15) 0.0700(4) Uani 1 1 d . . . . .
O1 O -0.0129(3) 0.5980(2) -0.0235(2) 0.0335(5) Uani 1 1 d . . . . .
O3 O 0.2225(3) 0.6035(3) 0.3279(3) 0.0424(6) Uani 1 1 d . . . . .
O4 O 0.2692(3) 0.6538(3) 0.1274(3) 0.0434(6) Uani 1 1 d D . . . .
O2 O -0.0664(3) 0.5473(3) 0.2313(3) 0.0457(6) Uani 1 1 d . . . . .
H4A H 0.262(8) 0.648(8) 0.055(5) 0.13(3) Uiso 1 1 d D . . . .
H4B H 0.308(4) 0.613(5) 0.148(4) 0.054(14) Uiso 1 1 d D . . . .

loop_
_atom_site_aniso_label
_atom_site_aniso_U_11
_atom_site_aniso_U_22
_atom_site_aniso_U_33
_atom_site_aniso_U_23
_atom_site_aniso_U_13
_atom_site_aniso_U_12
Tb1 0.02978(10) 0.02130(10) 0.02342(10) 0.01019(7) 0.01151(7) 0.01175(7)
Cl3 0.0465(5) 0.0354(5) 0.0525(6) 0.0203(4) 0.0171(5) 0.0073(4)
N2 0.0323(14) 0.0290(14) 0.0281(14) 0.0113(12) 0.0107(11) 0.0130(11)
N5 0.0402(15) 0.0232(13) 0.0296(14) 0.0130(11) 0.0169(12) 0.0157(11)
N1 0.0319(13) 0.0282(14) 0.0304(14) 0.0116(12) 0.0134(11) 0.0140(11)
N4 0.0405(15) 0.0408(16) 0.0430(17) 0.0256(15) 0.0254(14) 0.0227(14)
C12 0.0362(16) 0.0279(15) 0.0311(16) 0.0142(13) 0.0189(14) 0.0160(13)
N3 0.0405(16) 0.0353(16) 0.0422(18) 0.0191(15) 0.0147(14) 0.0211(14)
C1 0.0355(18) 0.041(2) 0.040(2) 0.0156(18) 0.0129(16) 0.0168(16)
C18 0.0378(19) 0.0336(19) 0.045(2) 0.0128(17) 0.0071(17) 0.0154(16)
C7 0.0447(19) 0.0268(16) 0.038(2) 0.0108(15) 0.0221(16) 0.0117(15)
C13 0.0464(19) 0.0268(15) 0.0319(17) 0.0168(14) 0.0191(15) 0.0186(14)
C10 0.0368(18) 0.039(2) 0.0346(19) 0.0125(16) 0.0093(15) 0.0159(16)
C11 0.0357(16) 0.0242(15) 0.0291(16) 0.0100(13) 0.0165(14) 0.0113(13)
C26 0.0402(18) 0.0359(18) 0.044(2) 0.0248(16) 0.0246(16) 0.0208(15)
C17 0.0457(19) 0.0298(17) 0.045(2) 0.0223(16) 0.0236(17) 0.0159(15)
C22 0.0426(18) 0.0329(18) 0.0347(19) 0.0163(15) 0.0074(15) 0.0189(15)
C2 0.040(2) 0.060(3) 0.052(3) 0.028(2) 0.0161(19) 0.029(2)
C23 0.0428(19) 0.0338(18) 0.047(2) 0.0158(17) 0.0235(17) 0.0190(16)
C5 0.064(3) 0.0303(18) 0.063(3) 0.0214(19) 0.034(2) 0.0279(19)
C4 0.049(2) 0.0344(18) 0.046(2) 0.0222(17) 0.0285(17) 0.0256(16)
C9 0.0339(18) 0.043(2) 0.038(2) 0.0082(18) 0.0043(16) 0.0070(16)
C6 0.063(3) 0.0253(17) 0.052(2) 0.0117(17) 0.029(2) 0.0183(18)
C27 0.064(3) 0.047(2) 0.044(2) 0.027(2) 0.021(2) 0.020(2)
C24 0.073(3) 0.039(2) 0.070(3) 0.032(2) 0.048(3) 0.022(2)
C8 0.042(2) 0.035(2) 0.035(2) 0.0039(16) 0.0102(17) 0.0043(16)
C3 0.053(2) 0.055(2) 0.059(3) 0.036(2) 0.031(2) 0.038(2)
C25 0.091(4) 0.055(3) 0.057(3) 0.040(2) 0.046(3) 0.037(3)
C21 0.065(3) 0.055(3) 0.049(3) 0.034(2) 0.021(2) 0.034(2)
C14 0.067(3) 0.046(2) 0.043(2) 0.030(2) 0.002(2) 0.009(2)
C19 0.061(3) 0.049(2) 0.070(3) 0.030(3) 0.019(2) 0.036(2)
C20 0.082(4) 0.059(3) 0.065(3) 0.041(3) 0.020(3) 0.042(3)
C16 0.078(3) 0.042(2) 0.072(3) 0.043(3) 0.013(3) 0.009(2)
C15 0.100(4) 0.062(3) 0.080(4) 0.059(3) 0.003(3) 0.012(3)
Cl1 0.0553(6) 0.0493(6) 0.0717(8) 0.0189(6) 0.0316(6) 0.0266(5)
Cl2 0.0515(6) 0.0461(6) 0.0734(9) 0.0160(6) 0.0137(6) 0.0120(5)
O1 0.0464(14) 0.0212(11) 0.0283(12) 0.0122(10) 0.0138(11) 0.0139(10)
O3 0.0521(15) 0.0468(15) 0.0387(15) 0.0244(13) 0.0197(12) 0.0325(13)
O4 0.0476(15) 0.0556(17) 0.0543(18) 0.0386(15) 0.0308(14) 0.0346(14)
O2 0.0447(15) 0.0420(15) 0.0567(18) 0.0297(14) 0.0290(14) 0.0169(12)

loop_
_atom_type_symbol
_atom_type_description
_atom_type_scat_dispersion_real
_atom_type_scat_dispersion_imag
_atom_type_scat_source
C C 0.0033 0.0016 'International Tables Vol C Tables 4.2.6.8 and 6.1.1.4'
H H 0.0000 0.0000 'International Tables Vol C Tables 4.2.6.8 and 6.1.1.4'
N N 0.0061 0.0033 'International Tables Vol C Tables 4.2.6.8 and 6.1.1.4'
O O 0.0106 0.0060 'International Tables Vol C Tables 4.2.6.8 and 6.1.1.4'
Cl Cl 0.1484 0.1585 'International Tables Vol C Tables 4.2.6.8 and 6.1.1.4'
Tb Tb -0.1723 4.1537 'International Tables Vol C Tables 4.2.6.8 and 6.1.1.4'

loop_
_geom_angle_atom_site_label_1
_geom_angle_atom_site_label_2
_geom_angle_atom_site_label_3
_geom_angle
_geom_angle_site_symmetry_1
_geom_angle_site_symmetry_3
O2 Tb1 O3 88.76(11) . .
O2 Tb1 O4 155.95(12) . .
O3 Tb1 O4 76.80(10) . .
O2 Tb1 O1 102.35(10) . .
O3 Tb1 O1 151.03(9) . .
O4 Tb1 O1 82.95(10) . .
O2 Tb1 O1 79.98(10) . 2_565
O3 Tb1 O1 86.26(9) . 2_565
O4 Tb1 O1 79.97(10) . 2_565
O1 Tb1 O1 69.82(9) . 2_565
O2 Tb1 N2 97.84(11) . .
O3 Tb1 N2 78.19(10) . .
O4 Tb1 N2 97.88(10) . .
O1 Tb1 N2 125.52(9) . .
O1 Tb1 N2 164.35(10) 2_565 .
O2 Tb1 N1 71.73(10) . .
O3 Tb1 N1 133.12(9) . .
O4 Tb1 N1 131.94(10) . .
O1 Tb1 N1 75.82(9) . .
O1 Tb1 N1 128.95(9) 2_565 .
N2 Tb1 N1 63.56(9) . .
O2 Tb1 N5 134.54(10) . .
O3 Tb1 N5 132.67(10) . .
O4 Tb1 N5 66.96(9) . .
O1 Tb1 N5 52.35(8) . .
O1 Tb1 N5 114.86(8) 2_565 .
N2 Tb1 N5 77.77(9) . .
N1 Tb1 N5 65.89(9) . .
O2 Tb1 Tb1 91.38(8) . 2_565
O3 Tb1 Tb1 119.54(7) . 2_565
O4 Tb1 Tb1 79.57(8) . 2_565
O1 Tb1 Tb1 34.96(6) . 2_565
O1 Tb1 Tb1 34.87(6) 2_565 2_565
N2 Tb1 Tb1 160.34(7) . 2_565
N1 Tb1 Tb1 103.56(6) . 2_565
N5 Tb1 Tb1 83.38(6) . 2_565
C10 N2 C11 117.6(3) . .
C10 N2 Tb1 121.8(2) . .
C11 N2 Tb1 119.7(2) . .
C17 N5 C13 118.1(3) . .
C17 N5 Tb1 152.0(3) . .
C13 N5 Tb1 89.6(2) . .
C1 N1 C12 118.3(3) . .
C1 N1 Tb1 122.5(2) . .
C12 N1 Tb1 118.9(2) . .
C23 N4 C26 116.8(3) . .
N1 C12 C4 122.5(3) . .
N1 C12 C11 117.9(3) . .
C4 C12 C11 119.6(3) . .
C18 N3 C22 118.2(4) . .
N1 C1 C2 123.1(4) . .
N3 C18 C19 126.4(5) . .
N3 C18 Cl1 114.3(4) . .
C19 C18 Cl1 119.4(4) . .
C8 C7 C11 116.9(4) . .
C8 C7 C6 123.7(4) . .
C11 C7 C6 119.3(4) . .
O1 C13 N5 114.8(3) . .
O1 C13 C14 124.3(4) . .
N5 C13 C14 120.9(3) . .
N2 C10 C9 123.5(4) . .
N2 C11 C7 122.6(3) . .
N2 C11 C12 118.2(3) . .
C7 C11 C12 119.2(3) . .
O2 C26 N4 118.3(3) . .
O2 C26 C27 121.4(4) . .
N4 C26 C27 120.3(4) . .
N5 C17 C16 125.4(4) . .
N5 C17 Cl3 116.0(3) . .
C16 C17 Cl3 118.6(3) . .
O3 C22 N3 118.9(3) . .
O3 C22 C21 121.5(4) . .
N3 C22 C21 119.6(4) . .
C3 C2 C1 119.0(4) . .
N4 C23 C24 127.1(4) . .
N4 C23 Cl2 114.1(3) . .
C24 C23 Cl2 118.8(3) . .
C6 C5 C4 121.0(4) . .
C3 C4 C12 117.4(4) . .
C3 C4 C5 123.3(4) . .
C12 C4 C5 119.3(4) . .
C8 C9 C10 119.0(4) . .
C5 C6 C7 121.5(4) . .
C25 C27 C26 119.8(5) . .
C25 C24 C23 115.9(4) . .
C9 C8 C7 120.4(4) . .
C2 C3 C4 119.8(4) . .
C24 C25 C27 120.2(4) . .
C20 C21 C22 119.4(5) . .
C15 C14 C13 119.0(4) . .
C18 C19 C20 115.8(4) . .
C21 C20 C19 120.6(5) . .
C17 C16 C15 115.6(4) . .
C14 C15 C16 120.9(5) . .
C13 O1 Tb1 102.9(2) . .
C13 O1 Tb1 136.5(2) . 2_565
Tb1 O1 Tb1 110.18(9) . 2_565
C22 O3 Tb1 137.9(3) . .
C26 O2 Tb1 155.8(3) . .

loop_
_geom_bond_atom_site_label_1
_geom_bond_atom_site_label_2
_geom_bond_distance
_geom_bond_site_symmetry_2
Tb1 O2 2.206(3) .
Tb1 O3 2.284(3) .
Tb1 O4 2.379(3) .
Tb1 O1 2.388(3) .
Tb1 O1 2.393(2) 2_565
Tb1 N2 2.554(3) .
Tb1 N1 2.593(3) .
Tb1 N5 2.660(3) .
Tb1 Tb1 3.9207(4) 2_565
Cl3 C17 1.747(4) .
N2 C10 1.330(5) .
N2 C11 1.358(4) .
N5 C17 1.320(4) .
N5 C13 1.344(5) .
N1 C1 1.324(5) .
N1 C12 1.351(4) .
N4 C23 1.320(5) .
N4 C26 1.346(5) .
C12 C4 1.408(5) .
C12 C11 1.438(5) .
N3 C18 1.325(5) .
N3 C22 1.347(5) .
C1 C2 1.393(6) .
C18 C19 1.367(7) .
C18 Cl1 1.745(5) .
C7 C8 1.400(6) .
C7 C11 1.403(5) .
C7 C6 1.431(6) .
C13 O1 1.315(4) .
C13 C14 1.384(5) .
C10 C9 1.381(6) .
C26 O2 1.287(4) .
C26 C27 1.406(6) .
C17 C16 1.364(6) .
C22 O3 1.298(4) .
C22 C21 1.417(6) .
C2 C3 1.365(7) .
C23 C24 1.373(6) .
C23 Cl2 1.757(4) .
C5 C6 1.338(7) .
C5 C4 1.427(6) .
C4 C3 1.398(6) .
C9 C8 1.352(7) .
C27 C25 1.374(7) .
C24 C25 1.361(7) .
C21 C20 1.377(7) .
C14 C15 1.362(7) .
C19 C20 1.378(9) .
C16 C15 1.385(8) .
O1 Tb1 2.393(2) 2_565

loop_
_geom_hbond_atom_site_label_D
_geom_hbond_atom_site_label_H
_geom_hbond_atom_site_label_A
_geom_hbond_distance_DH
_geom_hbond_distance_HA
_geom_hbond_distance_DA
_geom_hbond_angle_DHA
_geom_hbond_site_symmetry_A
O4 H4B N3 0.848(19) 1.90(3) 2.684(4) 154(5) .
O4 H4A N4 0.840(19) 2.01(2) 2.847(4) 175(9) 2_565
C24 H24 Cl2 0.93 2.90 3.615(5) 134.9 2_455
C2 H2 Cl1 0.93 2.95 3.721(5) 141.3 2_565
C10 H10 O3 0.93 2.50 3.094(5) 122.3 .
C10 H10 O3 0.93 2.50 3.094(5) 122.3 .
C2 H2 Cl1 0.93 2.95 3.721(5) 141.3 2_565
C24 H24 Cl2 0.93 2.90 3.615(5) 134.9 2_455
O4 H4A N4 0.840(19) 2.01(2) 2.847(4) 175(9) 2_565
O4 H4B N3 0.848(19) 1.90(3) 2.684(4) 154(5) .
C10 H10 O3 0.93 2.50 3.094(5) 122.3 .
C2 H2 Cl1 0.93 2.95 3.721(5) 141.3 2_565
C24 H24 Cl2 0.93 2.90 3.615(5) 134.9 2_455
O4 H4A N4 0.840(19) 2.01(2) 2.847(4) 175(9) 2_565
O4 H4B N3 0.848(19) 1.90(3) 2.684(4) 154(5) .
C10 H10 O3 0.93 2.50 3.094(5) 122.3 .
C2 H2 Cl1 0.93 2.95 3.721(5) 141.3 2_565
C24 H24 Cl2 0.93 2.90 3.615(5) 134.9 2_455
O4 H4A N4 0.840(19) 2.01(2) 2.847(4) 175(9) 2_565
O4 H4B N3 0.848(19) 1.90(3) 2.684(4) 154(5) .

loop_
_geom_torsion_atom_site_label_1
_geom_torsion_atom_site_label_2
_geom_torsion_atom_site_label_3
_geom_torsion_atom_site_label_4
_geom_torsion
_geom_torsion_site_symmetry_1
_geom_torsion_site_symmetry_2
_geom_torsion_site_symmetry_3
_geom_torsion_site_symmetry_4
C1 N1 C12 C4 -1.1(5) . . . .
Tb1 N1 C12 C4 172.5(3) . . . .
C1 N1 C12 C11 177.5(3) . . . .
Tb1 N1 C12 C11 -8.9(4) . . . .
C12 N1 C1 C2 0.1(6) . . . .
Tb1 N1 C1 C2 -173.3(4) . . . .
C22 N3 C18 C19 0.7(7) . . . .
C22 N3 C18 Cl1 -179.3(3) . . . .
C17 N5 C13 O1 179.0(3) . . . .
Tb1 N5 C13 O1 -4.7(3) . . . .
C17 N5 C13 C14 -2.3(6) . . . .
Tb1 N5 C13 C14 174.0(4) . . . .
C11 N2 C10 C9 -1.0(6) . . . .
Tb1 N2 C10 C9 167.8(3) . . . .
C10 N2 C11 C7 0.1(5) . . . .
Tb1 N2 C11 C7 -169.0(3) . . . .
C10 N2 C11 C12 -178.7(3) . . . .
Tb1 N2 C11 C12 12.3(4) . . . .
C8 C7 C11 N2 0.9(6) . . . .
C6 C7 C11 N2 -178.2(4) . . . .
C8 C7 C11 C12 179.6(4) . . . .
C6 C7 C11 C12 0.5(6) . . . .
N1 C12 C11 N2 -2.1(5) . . . .
C4 C12 C11 N2 176.5(3) . . . .
N1 C12 C11 C7 179.2(3) . . . .
C4 C12 C11 C7 -2.2(5) . . . .
C23 N4 C26 O2 -179.9(3) . . . .
C23 N4 C26 C27 -0.9(5) . . . .
C13 N5 C17 C16 2.8(6) . . . .
Tb1 N5 C17 C16 -169.3(4) . . . .
C13 N5 C17 Cl3 -176.7(3) . . . .
Tb1 N5 C17 Cl3 11.2(7) . . . .
C18 N3 C22 O3 -177.5(4) . . . .
C18 N3 C22 C21 1.2(6) . . . .
N1 C1 C2 C3 0.6(8) . . . .
C26 N4 C23 C24 -0.5(6) . . . .
C26 N4 C23 Cl2 178.9(3) . . . .
N1 C12 C4 C3 1.4(5) . . . .
C11 C12 C4 C3 -177.2(3) . . . .
N1 C12 C4 C5 -179.0(4) . . . .
C11 C12 C4 C5 2.5(5) . . . .
C6 C5 C4 C3 178.6(4) . . . .
C6 C5 C4 C12 -1.0(6) . . . .
N2 C10 C9 C8 0.9(7) . . . .
C4 C5 C6 C7 -0.8(7) . . . .
C8 C7 C6 C5 -178.0(4) . . . .
C11 C7 C6 C5 1.0(7) . . . .
O2 C26 C27 C25 -178.9(4) . . . .
N4 C26 C27 C25 2.1(6) . . . .
N4 C23 C24 C25 0.7(7) . . . .
Cl2 C23 C24 C25 -178.7(4) . . . .
C10 C9 C8 C7 0.2(7) . . . .
C11 C7 C8 C9 -1.0(6) . . . .
C6 C7 C8 C9 178.0(4) . . . .
C1 C2 C3 C4 -0.2(7) . . . .
C12 C4 C3 C2 -0.7(6) . . . .
C5 C4 C3 C2 179.7(4) . . . .
C23 C24 C25 C27 0.6(7) . . . .
C26 C27 C25 C24 -1.9(7) . . . .
O3 C22 C21 C20 176.3(4) . . . .
N3 C22 C21 C20 -2.4(7) . . . .
O1 C13 C14 C15 178.4(5) . . . .
N5 C13 C14 C15 -0.2(8) . . . .
N3 C18 C19 C20 -1.3(8) . . . .
Cl1 C18 C19 C20 178.6(4) . . . .
C22 C21 C20 C19 1.8(8) . . . .
C18 C19 C20 C21 0.0(8) . . . .
N5 C17 C16 C15 -0.7(9) . . . .
Cl3 C17 C16 C15 178.8(5) . . . .
C13 C14 C15 C16 2.4(11) . . . .
C17 C16 C15 C14 -2.0(11) . . . .
N5 C13 O1 Tb1 5.4(3) . . . .
C14 C13 O1 Tb1 -173.3(4) . . . .
N5 C13 O1 Tb1 -133.6(3) . . . 2_565
C14 C13 O1 Tb1 47.7(6) . . . 2_565
N3 C22 O3 Tb1 37.7(6) . . . .
C21 C22 O3 Tb1 -141.0(4) . . . .
N4 C26 O2 Tb1 -75.6(8) . . . .
C27 C26 O2 Tb1 105.4(7) . . . .
